data_7209470
loop_
_publ_author_name
'Schleid, T.'
'Mueller-Bunz, H.'
'Nikelski, T.'

_publ_section_title
;
 Einkristalle des Neodym(III)-meta-Borats Nd (B O2)3 und -ortho-Borats Nd
 (B O3)
;
_journal_name_full
;
Zeitschrift fuer Naturforschung, Teil B. Anorganische Chemie, Organische
 Chemie (42,1987-)
;
_journal_page_first 375
_journal_page_last 380
_journal_volume 58
_journal_year 2003
_chemical_formula_sum 'B Nd O3'
_chemical_name_systematic 'Nd (B O3)'
_space_group_IT_number 62
_symmetry_space_group_name_Hall '-P 2ac 2n'
_symmetry_space_group_name_H-M 'P n m a'
_cell_angle_alpha 90
_cell_angle_beta 90
_cell_angle_gamma 90
_cell_formula_units_Z 4
_cell_length_a 5.7351
_cell_length_b 5.0564
_cell_length_c 8.0916
_cell_volume 234.648
_citation_journal_id_ASTM ZNBSEN
_cod_data_source_file boron0-1_379.cif
_cod_data_source_block B1Nd1O3
_cod_original_formula_sum 'B1 Nd1 O3'
_cod_database_code 7209470

loop_
_symmetry_equiv_pos_as_xyz
x,y,z
-x+1/2,-y,z+1/2
x+1/2,-y+1/2,-z+1/2
-x,y+1/2,-z
-x,-y,-z
x-1/2,y,-z-1/2
-x-1/2,y-1/2,z-1/2
x,-y-1/2,z

loop_
_atom_site_label
_atom_site_type_symbol
_atom_site_fract_x
_atom_site_fract_y
_atom_site_fract_z
_atom_site_occupancy
_atom_site_U_iso_or_equiv
O2 O-2 0.4122 0.0156 0.3238 1 0.0
O1 O-2 0.4023 0.25 0.0684 1 0.0
B1 B+3 0.4187 0.25 0.2379 1 0.0
Nd1 Nd+3 0.25794 0.25 0.58465 1 0.0
